data_1513415
loop_
_publ_author_name
'Liang, Wen-Juan'
'Geng, Chang-An'
'Zhang, Xue-Mei'
'Chen, Hao'
'Yang, Cai-Yan'
'Rong, Guang-Qing'
'Zhao, Yong'
'Xu, Hong-Bo'
'Wang, Hao'
'Zhou, Ning-Jia'
'Ma, Yun-Bao'
'Huang, Xiao-Yan'
'Chen, Ji-Jun'

_publ_section_title
;
 (+-)-Paeoveitol, a Pair of New Norditerpene Enantiomers from Paeonia
 veitchii.
;
_journal_issue 2
_journal_name_full 'Organic letters'
_journal_page_first 424
_journal_page_last 427
_journal_paper_doi 10.1021/ol403315d
_journal_volume 16
_journal_year 2014
_chemical_formula_moiety 'C19 H20 O5'
_chemical_formula_sum 'C19 H20 O5'
_chemical_formula_weight 328.35
_chemical_name_systematic
; 
 ? 
;
_space_group_IT_number 15
_symmetry_cell_setting monoclinic
_symmetry_space_group_name_Hall '-C 2yc'
_symmetry_space_group_name_H-M 'C 1 2/c 1'
_atom_sites_solution_hydrogens geom
_atom_sites_solution_primary direct
_atom_sites_solution_secondary difmap
_audit_creation_method SHELXL-97
_cell_angle_alpha 90.00
_cell_angle_beta 95.0930(10)
_cell_angle_gamma 90.00
_cell_formula_units_Z 8
_cell_length_a 19.2190(18)
_cell_length_b 8.9835(8)
_cell_length_c 18.1799(16)
_cell_measurement_reflns_used 4204
_cell_measurement_temperature 100(2)
_cell_measurement_theta_max 29.71
_cell_measurement_theta_min 2.25
_cell_volume 3126.4(5)
_computing_cell_refinement 'Bruker SAINT'
_computing_data_collection 'Bruker APEX2'
_computing_data_reduction 'Bruker SAINT'
_computing_molecular_graphics 'Bruker SHELXTL'
_computing_publication_material 'Bruker SHELXTL'
_computing_structure_refinement 'SHELXL-97 (Sheldrick, 2008)'
_computing_structure_solution 'SHELXS-97 (Sheldrick, 2008)'
_diffrn_ambient_temperature 100(2)
_diffrn_measured_fraction_theta_full 0.977
_diffrn_measured_fraction_theta_max 0.977
_diffrn_measurement_device_type 'Bruker APEX-II CCD'
_diffrn_measurement_method '\f and \w scans'
_diffrn_radiation_monochromator graphite
_diffrn_radiation_source 'fine-focus sealed tube'
_diffrn_radiation_type MoK\a
_diffrn_radiation_wavelength 0.71073
_diffrn_reflns_av_R_equivalents 0.0347
_diffrn_reflns_av_sigmaI/netI 0.0357
_diffrn_reflns_limit_h_max 26
_diffrn_reflns_limit_h_min -26
_diffrn_reflns_limit_k_max 11
_diffrn_reflns_limit_k_min -12
_diffrn_reflns_limit_l_max 25
_diffrn_reflns_limit_l_min -20
_diffrn_reflns_number 16133
_diffrn_reflns_theta_full 29.78
_diffrn_reflns_theta_max 29.78
_diffrn_reflns_theta_min 2.13
_exptl_absorpt_coefficient_mu 0.101
_exptl_absorpt_correction_T_max 0.9811
_exptl_absorpt_correction_T_min 0.9608
_exptl_absorpt_correction_type multi-scan
_exptl_absorpt_process_details sadabs
_exptl_crystal_colour violet
_exptl_crystal_density_diffrn 1.395
_exptl_crystal_density_method 'not measured'
_exptl_crystal_description block
_exptl_crystal_F_000 1392
_exptl_crystal_size_max 0.40
_exptl_crystal_size_mid 0.30
_exptl_crystal_size_min 0.19
_refine_diff_density_max 0.465
_refine_diff_density_min -0.267
_refine_diff_density_rms 0.058
_refine_ls_extinction_method none
_refine_ls_goodness_of_fit_ref 1.025
_refine_ls_hydrogen_treatment constr
_refine_ls_matrix_type full
_refine_ls_number_parameters 223
_refine_ls_number_reflns 4377
_refine_ls_number_restraints 0
_refine_ls_restrained_S_all 1.025
_refine_ls_R_factor_all 0.0637
_refine_ls_R_factor_gt 0.0456
_refine_ls_shift/su_max 0.000
_refine_ls_shift/su_mean 0.000
_refine_ls_structure_factor_coef Fsqd
_refine_ls_weighting_details 'calc w=1/[\s^2^(Fo^2^)+(0.0603P)^2^+2.4320P] where P=(Fo^2^+2Fc^2^)/3'
_refine_ls_weighting_scheme calc
_refine_ls_wR_factor_gt 0.1121
_refine_ls_wR_factor_ref 0.1229
_reflns_number_gt 3371
_reflns_number_total 4377
_reflns_threshold_expression >2sigma(I)
_cod_data_source_file ol403315d_si_002.cif
_cod_data_source_block mo_jlwj10_0m
_cod_depositor_comments
;
The following automatic conversions were performed:

'_symmetry_cell_setting' value 'Monoclinic' changed to 'monoclinic'
according to
/usr/data/users/saulius/automatic-downloads/current/ACS/lib/dictionaries/cif_core.dic
dictionary named 'cif_core.dic' version 2.4.2 from 2011-04-26.

Automatic conversion script
Id: cif_fix_values 2281 2013-09-26 08:29:07Z andrius 
;
_cod_original_sg_symbol_H-M 'C 2/c'
_cod_database_code 1513415

loop_
_symmetry_equiv_pos_as_xyz
'x, y, z'
'-x, y, -z+1/2'
'x+1/2, y+1/2, z'
'-x+1/2, y+1/2, -z+1/2'
'-x, -y, -z'
'x, -y, z-1/2'
'-x+1/2, -y+1/2, -z'
'x+1/2, -y+1/2, z-1/2'

loop_
_atom_site_label
_atom_site_type_symbol
_atom_site_fract_x
_atom_site_fract_y
_atom_site_fract_z
_atom_site_U_iso_or_equiv
_atom_site_adp_type
_atom_site_occupancy
_atom_site_symmetry_multiplicity
_atom_site_calc_flag
_atom_site_refinement_flags
O5 O 0.46772(5) 0.34901(11) 0.08038(5) 0.0170(2) Uani 1 1 d .
O2 O 0.50848(5) -0.24552(11) 0.14721(6) 0.0248(2) Uani 1 1 d .
H2 H 0.5491 -0.2638 0.1660 0.037 Uiso 1 1 calc R
O8 O 0.30236(5) 0.22049(11) 0.09247(5) 0.0172(2) Uani 1 1 d .
O14 O 0.37004(5) 0.59416(12) 0.32742(6) 0.0208(2) Uani 1 1 d .
H14 H 0.3773 0.5484 0.3677 0.031 Uiso 1 1 calc R
O18 O 0.41107(5) 0.52320(13) -0.04175(6) 0.0245(2) Uani 1 1 d .
H18 H 0.4502 0.5614 -0.0471 0.037 Uiso 1 1 calc R
C19 C 0.26517(8) 0.37128(18) 0.34853(8) 0.0222(3) Uani 1 1 d .
H19A H 0.2270 0.2988 0.3415 0.033 Uiso 1 1 calc R
H19B H 0.2463 0.4683 0.3614 0.033 Uiso 1 1 calc R
H19C H 0.2991 0.3377 0.3885 0.033 Uiso 1 1 calc R
C13 C 0.30065(7) 0.38512(16) 0.27802(8) 0.0165(3) Uani 1 1 d .
C12 C 0.28242(6) 0.29027(16) 0.21854(7) 0.0164(3) Uani 1 1 d .
H12 H 0.2476 0.2160 0.2218 0.020 Uiso 1 1 calc R
C11 C 0.31602(6) 0.30648(15) 0.15481(7) 0.0149(3) Uani 1 1 d .
C10 C 0.36758(6) 0.41188(15) 0.14875(7) 0.0150(3) Uani 1 1 d .
C9 C 0.39473(6) 0.39724(15) 0.07400(7) 0.0152(3) Uani 1 1 d .
C5 C 0.47821(6) 0.19975(15) 0.09976(7) 0.0153(3) Uani 1 1 d .
C4 C 0.53085(7) 0.16148(16) 0.15330(8) 0.0172(3) Uani 1 1 d .
H4 H 0.5578 0.2371 0.1788 0.021 Uiso 1 1 calc R
C3 C 0.54456(7) 0.01134(16) 0.17001(8) 0.0175(3) Uani 1 1 d .
C16 C 0.60299(7) -0.03252(18) 0.22651(9) 0.0233(3) Uani 1 1 d .
H16A H 0.5879 -0.1161 0.2559 0.035 Uiso 1 1 calc R
H16B H 0.6152 0.0522 0.2591 0.035 Uiso 1 1 calc R
H16C H 0.6439 -0.0622 0.2014 0.035 Uiso 1 1 calc R
C2 C 0.50207(7) -0.09528(15) 0.13273(8) 0.0176(3) Uani 1 1 d .
C8 C 0.34462(7) 0.27855(16) 0.03607(7) 0.0159(3) Uani 1 1 d .
H8 H 0.3133 0.3276 -0.0036 0.019 Uiso 1 1 calc R
C14 C 0.35280(7) 0.49334(15) 0.27116(7) 0.0162(3) Uani 1 1 d .
C15 C 0.38668(7) 0.50746(15) 0.20710(7) 0.0162(3) Uani 1 1 d .
H15 H 0.4219 0.5805 0.2033 0.019 Uiso 1 1 calc R
C7 C 0.38253(7) 0.14957(15) 0.00273(7) 0.0167(3) Uani 1 1 d .
H7 H 0.4081 0.1911 -0.0382 0.020 Uiso 1 1 calc R
C17 C 0.33249(7) 0.03102(17) -0.03076(8) 0.0205(3) Uani 1 1 d .
H17A H 0.3590 -0.0463 -0.0540 0.031 Uiso 1 1 calc R
H17B H 0.2991 0.0768 -0.0680 0.031 Uiso 1 1 calc R
H17C H 0.3071 -0.0136 0.0082 0.031 Uiso 1 1 calc R
C6 C 0.43692(6) 0.09329(16) 0.06158(7) 0.0156(3) Uani 1 1 d .
C1 C 0.44869(7) -0.05492(16) 0.07931(8) 0.0180(3) Uani 1 1 d .
H1 H 0.4203 -0.1297 0.0550 0.022 Uiso 1 1 calc R
C18 C 0.39473(7) 0.54343(16) 0.03228(8) 0.0190(3) Uani 1 1 d .
H18A H 0.3481 0.5904 0.0322 0.023 Uiso 1 1 calc R
H18B H 0.4294 0.6116 0.0579 0.023 Uiso 1 1 calc R

loop_
_atom_site_aniso_label
_atom_site_aniso_U_11
_atom_site_aniso_U_22
_atom_site_aniso_U_33
_atom_site_aniso_U_23
_atom_site_aniso_U_13
_atom_site_aniso_U_12
O5 0.0139(4) 0.0141(5) 0.0231(5) 0.0014(4) 0.0026(4) -0.0002(3)
O2 0.0236(5) 0.0153(5) 0.0343(6) 0.0038(4) -0.0040(4) 0.0012(4)
O8 0.0177(4) 0.0176(5) 0.0166(5) -0.0034(4) 0.0030(3) -0.0041(4)
O14 0.0247(5) 0.0200(5) 0.0173(5) -0.0040(4) -0.0009(4) -0.0020(4)
O18 0.0249(5) 0.0303(6) 0.0186(5) 0.0028(4) 0.0031(4) -0.0075(4)
C19 0.0243(7) 0.0256(8) 0.0173(7) -0.0008(6) 0.0048(5) -0.0029(6)
C13 0.0150(6) 0.0168(7) 0.0176(6) 0.0015(5) 0.0009(5) 0.0015(5)
C12 0.0142(5) 0.0154(6) 0.0196(6) 0.0004(5) 0.0012(5) -0.0014(5)
C11 0.0135(5) 0.0139(6) 0.0171(6) -0.0016(5) -0.0011(4) 0.0009(5)
C10 0.0155(5) 0.0138(6) 0.0159(6) 0.0011(5) 0.0014(5) 0.0008(5)
C9 0.0138(5) 0.0148(6) 0.0169(6) -0.0001(5) 0.0007(5) 0.0001(5)
C5 0.0153(5) 0.0137(6) 0.0173(6) 0.0003(5) 0.0041(5) -0.0004(5)
C4 0.0150(6) 0.0174(7) 0.0192(7) -0.0021(5) 0.0018(5) -0.0015(5)
C3 0.0146(5) 0.0195(7) 0.0186(6) -0.0001(5) 0.0020(5) 0.0002(5)
C16 0.0191(6) 0.0233(8) 0.0266(8) 0.0015(6) -0.0036(5) 0.0018(5)
C2 0.0179(6) 0.0141(6) 0.0212(7) 0.0014(5) 0.0033(5) 0.0008(5)
C8 0.0162(6) 0.0172(7) 0.0145(6) 0.0002(5) 0.0022(5) -0.0005(5)
C14 0.0163(6) 0.0150(6) 0.0170(6) -0.0018(5) -0.0012(5) 0.0022(5)
C15 0.0150(5) 0.0144(6) 0.0189(6) -0.0001(5) -0.0005(5) -0.0019(5)
C7 0.0176(6) 0.0165(7) 0.0159(6) -0.0015(5) 0.0008(5) 0.0013(5)
C17 0.0212(6) 0.0211(7) 0.0186(7) -0.0044(5) -0.0020(5) 0.0010(5)
C6 0.0149(5) 0.0164(7) 0.0156(6) -0.0014(5) 0.0019(5) 0.0010(5)
C1 0.0179(6) 0.0160(7) 0.0198(7) -0.0023(5) 0.0003(5) -0.0010(5)
C18 0.0216(6) 0.0164(7) 0.0191(7) 0.0018(5) 0.0019(5) -0.0004(5)

loop_
_atom_type_symbol
_atom_type_description
_atom_type_scat_dispersion_real
_atom_type_scat_dispersion_imag
_atom_type_scat_source
C C 0.0033 0.0016 'International Tables Vol C Tables 4.2.6.8 and 6.1.1.4'
H H 0.0000 0.0000 'International Tables Vol C Tables 4.2.6.8 and 6.1.1.4'
O O 0.0106 0.0060 'International Tables Vol C Tables 4.2.6.8 and 6.1.1.4'

loop_
_geom_angle_atom_site_label_1
_geom_angle_atom_site_label_2
_geom_angle_atom_site_label_3
_geom_angle
C5 O5 C9 114.85(10)
C2 O2 H2 109.5
C11 O8 C8 107.48(10)
C14 O14 H14 109.5
C18 O18 H18 109.5
C13 C19 H19A 109.5
C13 C19 H19B 109.5
H19A C19 H19B 109.5
C13 C19 H19C 109.5
H19A C19 H19C 109.5
H19B C19 H19C 109.5
C12 C13 C14 118.93(12)
C12 C13 C19 120.39(12)
C14 C13 C19 120.68(12)
C11 C12 C13 118.72(12)
C11 C12 H12 120.6
C13 C12 H12 120.6
O8 C11 C10 113.84(11)
O8 C11 C12 124.13(12)
C10 C11 C12 122.02(12)
C11 C10 C15 120.37(12)
C11 C10 C9 108.71(11)
C15 C10 C9 130.91(12)
O5 C9 C10 111.19(10)
O5 C9 C18 104.69(10)
C10 C9 C18 113.05(11)
O5 C9 C8 112.55(11)
C10 C9 C8 102.10(10)
C18 C9 C8 113.52(11)
C4 C5 C6 122.02(13)
C4 C5 O5 119.75(12)
C6 C5 O5 118.16(12)
C5 C4 C3 120.20(12)
C5 C4 H4 119.9
C3 C4 H4 119.9
C2 C3 C4 117.67(12)
C2 C3 C16 121.39(13)
C4 C3 C16 120.93(13)
C3 C16 H16A 109.5
C3 C16 H16B 109.5
H16A C16 H16B 109.5
C3 C16 H16C 109.5
H16A C16 H16C 109.5
H16B C16 H16C 109.5
O2 C2 C3 122.75(13)
O2 C2 C1 115.77(12)
C3 C2 C1 121.46(13)
O8 C8 C7 108.87(11)
O8 C8 C9 107.13(10)
C7 C8 C9 113.48(11)
O8 C8 H8 109.1
C7 C8 H8 109.1
C9 C8 H8 109.1
O14 C14 C15 117.40(12)
O14 C14 C13 120.75(12)
C15 C14 C13 121.79(12)
C10 C15 C14 118.17(12)
C10 C15 H15 120.9
C14 C15 H15 120.9
C6 C7 C8 107.30(11)
C6 C7 C17 114.84(12)
C8 C7 C17 112.53(11)
C6 C7 H7 107.3
C8 C7 H7 107.3
C17 C7 H7 107.3
C7 C17 H17A 109.5
C7 C17 H17B 109.5
H17A C17 H17B 109.5
C7 C17 H17C 109.5
H17A C17 H17C 109.5
H17B C17 H17C 109.5
C1 C6 C5 118.16(12)
C1 C6 C7 125.03(12)
C5 C6 C7 116.81(12)
C6 C1 C2 120.44(13)
C6 C1 H1 119.8
C2 C1 H1 119.8
O18 C18 C9 111.89(12)
O18 C18 H18A 109.2
C9 C18 H18A 109.2
O18 C18 H18B 109.2
C9 C18 H18B 109.2
H18A C18 H18B 107.9

loop_
_geom_bond_atom_site_label_1
_geom_bond_atom_site_label_2
_geom_bond_distance
O5 C5 1.3964(16)
O5 C9 1.4629(15)
O2 C2 1.3786(17)
O2 H2 0.8400
O8 C11 1.3775(16)
O8 C8 1.4597(16)
O14 C14 1.3843(16)
O14 H14 0.8400
O18 C18 1.4205(17)
O18 H18 0.8400
C19 C13 1.5095(19)
C19 H19A 0.9800
C19 H19B 0.9800
C19 H19C 0.9800
C13 C12 1.3967(19)
C13 C14 1.4097(19)
C12 C11 1.3833(19)
C12 H12 0.9500
C11 C10 1.3821(18)
C10 C15 1.3886(19)
C10 C9 1.5041(18)
C9 C18 1.5166(19)
C9 C8 1.5564(18)
C5 C4 1.3836(18)
C5 C6 1.3886(19)
C4 C3 1.402(2)
C4 H4 0.9500
C3 C2 1.3949(19)
C3 C16 1.5053(19)
C16 H16A 0.9800
C16 H16B 0.9800
C16 H16C 0.9800
C2 C1 1.3965(19)
C8 C7 1.5229(19)
C8 H8 1.0000
C14 C15 1.3896(19)
C15 H15 0.9500
C7 C6 1.5147(18)
C7 C17 1.5252(19)
C7 H7 1.0000
C17 H17A 0.9800
C17 H17B 0.9800
C17 H17C 0.9800
C6 C1 1.384(2)
C1 H1 0.9500
C18 H18A 0.9900
C18 H18B 0.9900

loop_
_geom_hbond_atom_site_label_D
_geom_hbond_atom_site_label_H
_geom_hbond_atom_site_label_A
_geom_hbond_distance_DH
_geom_hbond_distance_HA
_geom_hbond_distance_DA
_geom_hbond_angle_DHA
_geom_hbond_site_symmetry_A
O2 H2 O14 0.84 2.01 2.7471(14) 146.7 2_645
O14 H14 O18 0.84 1.83 2.6566(15) 166.6 6_566
O18 H18 O5 0.84 1.92 2.7437(14) 168.2 5_665

loop_
_geom_torsion_atom_site_label_1
_geom_torsion_atom_site_label_2
_geom_torsion_atom_site_label_3
_geom_torsion_atom_site_label_4
_geom_torsion
C14 C13 C12 C11 -0.32(19)
C19 C13 C12 C11 179.91(12)
C8 O8 C11 C10 -4.48(15)
C8 O8 C11 C12 176.05(12)
C13 C12 C11 O8 -179.60(12)
C13 C12 C11 C10 1.0(2)
O8 C11 C10 C15 179.57(11)
C12 C11 C10 C15 -0.9(2)
O8 C11 C10 C9 -1.23(15)
C12 C11 C10 C9 178.25(12)
C5 O5 C9 C10 73.38(14)
C5 O5 C9 C18 -164.22(11)
C5 O5 C9 C8 -40.47(14)
C11 C10 C9 O5 -114.35(12)
C15 C10 C9 O5 64.74(18)
C11 C10 C9 C18 128.24(12)
C15 C10 C9 C18 -52.68(19)
C11 C10 C9 C8 5.90(14)
C15 C10 C9 C8 -175.02(14)
C9 O5 C5 C4 -134.99(12)
C9 O5 C5 C6 47.98(16)
C6 C5 C4 C3 0.8(2)
O5 C5 C4 C3 -176.15(12)
C5 C4 C3 C2 -2.1(2)
C5 C4 C3 C16 178.20(13)
C4 C3 C2 O2 -176.76(12)
C16 C3 C2 O2 3.0(2)
C4 C3 C2 C1 1.5(2)
C16 C3 C2 C1 -178.77(13)
C11 O8 C8 C7 131.16(11)
C11 O8 C8 C9 8.07(13)
O5 C9 C8 O8 110.90(11)
C10 C9 C8 O8 -8.39(13)
C18 C9 C8 O8 -130.40(11)
O5 C9 C8 C7 -9.29(15)
C10 C9 C8 C7 -128.58(11)
C18 C9 C8 C7 109.41(13)
C12 C13 C14 O14 176.87(12)
C19 C13 C14 O14 -3.36(19)
C12 C13 C14 C15 -0.4(2)
C19 C13 C14 C15 179.41(13)
C11 C10 C15 C14 0.2(2)
C9 C10 C15 C14 -178.74(13)
O14 C14 C15 C10 -176.92(11)
C13 C14 C15 C10 0.4(2)
O8 C8 C7 C6 -69.28(13)
C9 C8 C7 C6 49.92(14)
O8 C8 C7 C17 57.98(14)
C9 C8 C7 C17 177.18(11)
C4 C5 C6 C1 1.2(2)
O5 C5 C6 C1 178.14(12)
C4 C5 C6 C7 -178.21(12)
O5 C5 C6 C7 -1.25(18)
C8 C7 C6 C1 133.97(14)
C17 C7 C6 C1 8.08(19)
C8 C7 C6 C5 -46.68(15)
C17 C7 C6 C5 -172.58(12)
C5 C6 C1 C2 -1.8(2)
C7 C6 C1 C2 177.57(12)
O2 C2 C1 C6 178.80(12)
C3 C2 C1 C6 0.4(2)
O5 C9 C18 O18 67.16(13)
C10 C9 C18 O18 -171.67(10)
C8 C9 C18 O18 -55.97(15)
